data_9015317
loop_
_publ_author_name
'Buchmeier, W.'
'Engelen, B.'
'M\"uller, H.'

_publ_section_title
;
 Kristallstruktur von MgSO~3~ * H~2~O
;
_journal_issue 2
_journal_name_full 'Zeitschrift f\"ur Naturforschung B'
_journal_page_first 131
_journal_page_last 134
_journal_paper_doi 10.1515/znb-1998-0201
_journal_volume 53
_journal_year 1998
_chemical_formula_sum 'Mg O4 S'
_chemical_name_systematic 'Magnesium sulfate(IV) hydrate'
_space_group_IT_number 14
_symmetry_space_group_name_Hall '-P 2yn'
_symmetry_space_group_name_H-M 'P 1 21/n 1'
_cell_angle_alpha 90
_cell_angle_beta 90.49(3)
_cell_angle_gamma 90
_cell_formula_units_Z 4
_cell_length_a 4.699(1)
_cell_length_b 12.751(3)
_cell_length_c 5.618(1)
_cell_volume 336.601
_database_code_amcsd 0018266
_exptl_crystal_density_diffrn 2.375
_cod_duplicate_entry 1100102
_cod_original_formula_sum 'S Mg O4'
_cod_database_code 9015317
_amcsd_formula_title 'H2 Mg O4 S'

loop_
_space_group_symop_operation_xyz
x,y,z
1/2+x,1/2-y,1/2+z
1/2-x,1/2+y,1/2-z
-x,-y,-z

loop_
_atom_site_label
_atom_site_fract_x
_atom_site_fract_y
_atom_site_fract_z
S1 0.42430 0.38783 0.67770
Mg1 0.34760 0.26920 0.17670
O1 0.55940 0.32620 0.47000
O2 0.06000 0.17350 0.38650
O3 0.61630 0.14080 0.17590
O4 0.06440 0.39560 0.17310

loop_
_cod_related_entry_id
_cod_related_entry_database
_cod_related_entry_code
1 AMCSD 0018266
